data_4081925
loop_
_publ_author_name
'Xu, Wengang'
'Sun, Hongjian'
'Xiong, Zichang'
'Li, Xiaoyan'

_publ_section_title
;
 Acid-Promoted Selective Carbon--Fluorine Bond Activation and
 Functionalization of Hexafluoropropene by Nickel Complexes Supported with
 Phosphine Ligands
;
_journal_issue 23
_journal_name_full Organometallics
_journal_page_first 7122
_journal_paper_doi 10.1021/om400782v
_journal_volume 32
_journal_year 2013
_chemical_formula_moiety 'C11 H22 F6 Ni O2 P2'
_chemical_formula_sum 'C11 H22 F6 Ni O2 P2'
_chemical_formula_weight 420.94
_chemical_name_systematic
; 
 ? 
;
_space_group_IT_number 14
_symmetry_cell_setting monoclinic
_symmetry_space_group_name_Hall '-P 2ybc'
_symmetry_space_group_name_H-M 'P 1 21/c 1'
_atom_sites_solution_hydrogens geom
_atom_sites_solution_primary direct
_atom_sites_solution_secondary difmap
_audit_creation_method SHELXL-97
_cell_angle_alpha 90.00
_cell_angle_beta 98.398(2)
_cell_angle_gamma 90.00
_cell_formula_units_Z 4
_cell_length_a 12.8311(13)
_cell_length_b 11.9552(12)
_cell_length_c 11.5336(11)
_cell_measurement_reflns_used 5066
_cell_measurement_temperature 273(2)
_cell_measurement_theta_max 27.4
_cell_measurement_theta_min 2.34
_cell_volume 1750.3(3)
_computing_cell_refinement 'Bruker SMART'
_computing_data_collection 'Bruker SMART'
_computing_data_reduction 'Bruker SAINT'
_computing_molecular_graphics 'Bruker SHELXTL'
_computing_publication_material 'Bruker SHELXTL'
_computing_structure_refinement 'SHELXL-97 (Sheldrick, 1997)'
_computing_structure_solution 'SHELXS-97 (Sheldrick, 1990)'
_diffrn_ambient_temperature 273(2)
_diffrn_measured_fraction_theta_full 0.980
_diffrn_measured_fraction_theta_max 0.980
_diffrn_measurement_device_type 'CCD area detector'
_diffrn_measurement_method 'phi and omega scans'
_diffrn_radiation_monochromator graphite
_diffrn_radiation_source 'fine-focus sealed tube'
_diffrn_radiation_type MoK\a
_diffrn_radiation_wavelength 0.71073
_diffrn_reflns_av_R_equivalents 0.1209
_diffrn_reflns_av_sigmaI/netI 0.0833
_diffrn_reflns_limit_h_max 16
_diffrn_reflns_limit_h_min -9
_diffrn_reflns_limit_k_max 15
_diffrn_reflns_limit_k_min -15
_diffrn_reflns_limit_l_max 14
_diffrn_reflns_limit_l_min -14
_diffrn_reflns_number 9981
_diffrn_reflns_theta_full 27.40
_diffrn_reflns_theta_max 27.40
_diffrn_reflns_theta_min 1.60
_exptl_absorpt_coefficient_mu 1.349
_exptl_absorpt_correction_T_max 0.8131
_exptl_absorpt_correction_T_min 0.7741
_exptl_absorpt_correction_type multi-scan
_exptl_absorpt_process_details sadabs
_exptl_crystal_colour yellow
_exptl_crystal_density_diffrn 1.597
_exptl_crystal_density_method 'not measured'
_exptl_crystal_description block
_exptl_crystal_F_000 864
_exptl_crystal_size_max 0.20
_exptl_crystal_size_mid 0.18
_exptl_crystal_size_min 0.16
_refine_diff_density_max 1.518
_refine_diff_density_min -0.932
_refine_diff_density_rms 0.124
_refine_ls_extinction_method none
_refine_ls_goodness_of_fit_ref 0.994
_refine_ls_hydrogen_treatment constr
_refine_ls_matrix_type full
_refine_ls_number_parameters 206
_refine_ls_number_reflns 3916
_refine_ls_number_restraints 0
_refine_ls_restrained_S_all 0.994
_refine_ls_R_factor_all 0.0544
_refine_ls_R_factor_gt 0.0476
_refine_ls_shift/su_max 0.000
_refine_ls_shift/su_mean 0.000
_refine_ls_structure_factor_coef Fsqd
_refine_ls_weighting_details 'calc w=1/[\s^2^(Fo^2^)+(0.0722P)^2^+0.0000P] where P=(Fo^2^+2Fc^2^)/3'
_refine_ls_weighting_scheme calc
_refine_ls_wR_factor_gt 0.1220
_refine_ls_wR_factor_ref 0.1272
_reflns_number_gt 3264
_reflns_number_total 3916
_reflns_threshold_expression >2sigma(I)
_cod_data_source_file om400782v_si_002.cif
_cod_data_source_block complex5
_cod_depositor_comments
;
The following automatic conversions were performed:

'_symmetry_cell_setting' value 'Monoclinic' changed to 'monoclinic'
according to /home/saulius/struct/CIF-dictionaries/cif_core.dic
dictionary named 'cif_core.dic' version 2.4.2 from 2011-04-26.

Automatic conversion script
Id: cif_fix_values 1891 2012-01-12 08:04:46Z andrius 
;
_cod_original_sg_symbol_H-M 'P21/c  '
_cod_database_code 4081925

loop_
_symmetry_equiv_pos_as_xyz
'x, y, z'
'-x, y+1/2, -z+1/2'
'-x, -y, -z'
'x, -y-1/2, z-1/2'

loop_
_atom_site_label
_atom_site_type_symbol
_atom_site_fract_x
_atom_site_fract_y
_atom_site_fract_z
_atom_site_U_iso_or_equiv
_atom_site_adp_type
_atom_site_occupancy
_atom_site_symmetry_multiplicity
_atom_site_calc_flag
_atom_site_refinement_flags
Ni1 Ni 0.24329(2) 0.78291(3) 0.11398(2) 0.01706(13) Uani 1 1 d .
P1 P 0.09037(5) 0.76217(6) 0.18474(5) 0.01995(17) Uani 1 1 d .
P2 P 0.39829(5) 0.77787(6) 0.04659(6) 0.02140(17) Uani 1 1 d .
F1 F 0.35648(12) 0.97651(14) 0.26624(14) 0.0348(4) Uani 1 1 d .
F2 F 0.34006(15) 1.17029(16) 0.14948(19) 0.0515(5) Uani 1 1 d .
F3 F 0.27331(15) 1.18065(16) 0.30765(17) 0.0492(5) Uani 1 1 d .
F4 F 0.17081(14) 1.17368(16) 0.14307(18) 0.0499(5) Uani 1 1 d .
F5 F 0.28951(12) 0.98920(13) 0.01589(13) 0.0315(4) Uani 1 1 d .
F6 F 0.12773(11) 0.97292(13) 0.04799(13) 0.0304(4) Uani 1 1 d .
O1 O 0.25314(12) 0.62543(15) 0.14028(14) 0.0215(4) Uani 1 1 d .
O2 O 0.20407(16) 0.57979(17) -0.04827(16) 0.0341(4) Uani 1 1 d .
C3 C 0.22971(19) 0.9409(2) 0.0960(2) 0.0229(5) Uani 1 1 d .
C1 C 0.2609(2) 1.1334(2) 0.2002(3) 0.0307(6) Uani 1 1 d .
C10 C 0.10643(19) 0.6772(2) 0.3163(2) 0.0254(5) Uani 1 1 d .
H10A H 0.0385 0.6550 0.3336 0.038 Uiso 1 1 calc R
H10B H 0.1423 0.7198 0.3807 0.038 Uiso 1 1 calc R
H10C H 0.1471 0.6119 0.3043 0.038 Uiso 1 1 calc R
C7 C 0.3914(2) 0.8005(3) -0.1105(2) 0.0329(7) Uani 1 1 d .
H7A H 0.4610 0.7971 -0.1316 0.049 Uiso 1 1 calc R
H7B H 0.3613 0.8727 -0.1306 0.049 Uiso 1 1 calc R
H7C H 0.3482 0.7437 -0.1522 0.049 Uiso 1 1 calc R
C4 C 0.23358(18) 0.5537(2) 0.0554(2) 0.0220(5) Uani 1 1 d .
C11 C 0.0066(2) 0.8749(2) 0.2238(3) 0.0356(7) Uani 1 1 d .
H11A H -0.0560 0.8439 0.2475 0.053 Uiso 1 1 calc R
H11B H -0.0125 0.9228 0.1572 0.053 Uiso 1 1 calc R
H11C H 0.0440 0.9175 0.2872 0.053 Uiso 1 1 calc R
C2 C 0.2563(2) 1.0074(2) 0.2102(2) 0.0259(5) Uani 1 1 d .
H2 H 0.2047 0.9883 0.2618 0.031 Uiso 1 1 calc R
C8 C 0.5021(2) 0.8720(3) 0.1111(2) 0.0328(6) Uani 1 1 d .
H8A H 0.5208 0.8549 0.1928 0.049 Uiso 1 1 calc R
H8B H 0.4776 0.9478 0.1025 0.049 Uiso 1 1 calc R
H8C H 0.5627 0.8629 0.0721 0.049 Uiso 1 1 calc R
C9 C -0.0014(2) 0.6829(3) 0.0806(2) 0.0348(7) Uani 1 1 d .
H9A H 0.0329 0.6170 0.0573 0.052 Uiso 1 1 calc R
H9B H -0.0241 0.7283 0.0129 0.052 Uiso 1 1 calc R
H9C H -0.0613 0.6617 0.1166 0.052 Uiso 1 1 calc R
C5 C 0.2498(2) 0.4334(3) 0.0917(3) 0.0363(7) Uani 1 1 d .
H5A H 0.2455 0.3871 0.0232 0.054 Uiso 1 1 calc R
H5B H 0.1963 0.4115 0.1373 0.054 Uiso 1 1 calc R
H5C H 0.3179 0.4249 0.1379 0.054 Uiso 1 1 calc R
C6 C 0.4647(2) 0.6433(2) 0.0644(3) 0.0359(7) Uani 1 1 d .
H6A H 0.4261 0.5894 0.0134 0.054 Uiso 1 1 calc R
H6B H 0.4685 0.6189 0.1442 0.054 Uiso 1 1 calc R
H6C H 0.5347 0.6505 0.0449 0.054 Uiso 1 1 calc R

loop_
_atom_site_aniso_label
_atom_site_aniso_U_11
_atom_site_aniso_U_22
_atom_site_aniso_U_33
_atom_site_aniso_U_23
_atom_site_aniso_U_13
_atom_site_aniso_U_12
Ni1 0.02398(19) 0.0138(2) 0.01474(18) 0.00083(11) 0.00738(13) -0.00134(11)
P1 0.0240(3) 0.0187(3) 0.0189(3) 0.0018(2) 0.0088(2) -0.0005(3)
P2 0.0234(3) 0.0241(4) 0.0181(3) 0.0004(2) 0.0079(2) -0.0021(2)
F1 0.0396(8) 0.0282(9) 0.0339(8) -0.0037(7) -0.0036(7) 0.0070(7)
F2 0.0606(11) 0.0296(10) 0.0723(14) -0.0057(10) 0.0364(10) -0.0180(9)
F3 0.0702(12) 0.0311(10) 0.0484(10) -0.0211(9) 0.0158(10) -0.0094(9)
F4 0.0482(10) 0.0284(10) 0.0694(13) -0.0002(10) -0.0045(10) 0.0134(8)
F5 0.0502(9) 0.0233(9) 0.0252(8) 0.0067(6) 0.0194(7) -0.0040(7)
F6 0.0378(8) 0.0244(8) 0.0286(8) 0.0056(7) 0.0032(6) 0.0064(7)
O1 0.0305(8) 0.0161(9) 0.0195(8) 0.0017(7) 0.0092(7) -0.0006(7)
O2 0.0510(11) 0.0306(11) 0.0204(9) -0.0012(8) 0.0038(8) 0.0051(9)
C3 0.0330(12) 0.0204(14) 0.0169(10) 0.0025(10) 0.0094(9) -0.0039(10)
C1 0.0349(13) 0.0223(14) 0.0368(14) -0.0029(12) 0.0114(12) -0.0014(11)
C10 0.0313(12) 0.0261(14) 0.0202(12) 0.0047(11) 0.0089(10) -0.0022(11)
C7 0.0356(13) 0.0452(19) 0.0201(12) -0.0031(12) 0.0114(11) -0.0027(12)
C4 0.0287(11) 0.0161(12) 0.0229(12) -0.0019(10) 0.0095(10) -0.0012(10)
C11 0.0374(14) 0.0292(16) 0.0441(16) 0.0017(13) 0.0186(13) 0.0084(12)
C2 0.0331(12) 0.0218(13) 0.0238(12) -0.0003(11) 0.0077(10) -0.0011(11)
C8 0.0308(12) 0.0367(17) 0.0315(14) -0.0030(12) 0.0061(11) -0.0083(12)
C9 0.0282(12) 0.0484(19) 0.0279(13) -0.0060(13) 0.0046(11) -0.0081(12)
C5 0.0520(17) 0.0206(15) 0.0362(15) 0.0005(12) 0.0062(13) 0.0005(13)
C6 0.0315(13) 0.0292(16) 0.0490(17) -0.0030(14) 0.0128(12) 0.0053(12)

loop_
_atom_type_symbol
_atom_type_description
_atom_type_scat_dispersion_real
_atom_type_scat_dispersion_imag
_atom_type_scat_source
C C 0.0033 0.0016 'International Tables Vol C Tables 4.2.6.8 and 6.1.1.4'
H H 0.0000 0.0000 'International Tables Vol C Tables 4.2.6.8 and 6.1.1.4'
F F 0.0171 0.0103 'International Tables Vol C Tables 4.2.6.8 and 6.1.1.4'
Ni Ni 0.3393 1.1124 'International Tables Vol C Tables 4.2.6.8 and 6.1.1.4'
O O 0.0106 0.0060 'International Tables Vol C Tables 4.2.6.8 and 6.1.1.4'
P P 0.1023 0.0942 'International Tables Vol C Tables 4.2.6.8 and 6.1.1.4'

loop_
_geom_angle_atom_site_label_1
_geom_angle_atom_site_label_2
_geom_angle_atom_site_label_3
_geom_angle
C3 Ni1 O1 176.59(8)
C3 Ni1 P2 93.48(7)
O1 Ni1 P2 89.26(5)
C3 Ni1 P1 94.48(7)
O1 Ni1 P1 82.79(5)
P2 Ni1 P1 172.04(3)
C10 P1 C9 104.15(13)
C10 P1 C11 101.94(13)
C9 P1 C11 101.53(14)
C10 P1 Ni1 111.56(8)
C9 P1 Ni1 109.44(9)
C11 P1 Ni1 125.93(10)
C8 P2 C6 101.42(14)
C8 P2 C7 103.98(13)
C6 P2 C7 101.41(14)
C8 P2 Ni1 118.43(9)
C6 P2 Ni1 114.21(9)
C7 P2 Ni1 115.13(9)
C4 O1 Ni1 122.04(16)
F6 C3 F5 101.29(18)
F6 C3 C2 106.1(2)
F5 C3 C2 106.1(2)
F6 C3 Ni1 112.35(17)
F5 C3 Ni1 115.34(17)
C2 C3 Ni1 114.51(17)
F2 C1 F4 109.1(2)
F2 C1 F3 105.8(2)
F4 C1 F3 106.2(2)
F2 C1 C2 114.1(2)
F4 C1 C2 110.9(2)
F3 C1 C2 110.3(2)
P1 C10 H10A 109.5
P1 C10 H10B 109.5
H10A C10 H10B 109.5
P1 C10 H10C 109.5
H10A C10 H10C 109.5
H10B C10 H10C 109.5
P2 C7 H7A 109.5
P2 C7 H7B 109.5
H7A C7 H7B 109.5
P2 C7 H7C 109.5
H7A C7 H7C 109.5
H7B C7 H7C 109.5
O2 C4 O1 124.0(2)
O2 C4 C5 121.3(2)
O1 C4 C5 114.7(2)
P1 C11 H11A 109.5
P1 C11 H11B 109.5
H11A C11 H11B 109.5
P1 C11 H11C 109.5
H11A C11 H11C 109.5
H11B C11 H11C 109.5
F1 C2 C1 104.7(2)
F1 C2 C3 109.5(2)
C1 C2 C3 117.2(2)
F1 C2 H2 108.4
C1 C2 H2 108.4
C3 C2 H2 108.4
P2 C8 H8A 109.5
P2 C8 H8B 109.5
H8A C8 H8B 109.5
P2 C8 H8C 109.5
H8A C8 H8C 109.5
H8B C8 H8C 109.5
P1 C9 H9A 109.5
P1 C9 H9B 109.5
H9A C9 H9B 109.5
P1 C9 H9C 109.5
H9A C9 H9C 109.5
H9B C9 H9C 109.5
C4 C5 H5A 109.5
C4 C5 H5B 109.5
H5A C5 H5B 109.5
C4 C5 H5C 109.5
H5A C5 H5C 109.5
H5B C5 H5C 109.5
P2 C6 H6A 109.5
P2 C6 H6B 109.5
H6A C6 H6B 109.5
P2 C6 H6C 109.5
H6A C6 H6C 109.5
H6B C6 H6C 109.5

loop_
_geom_bond_atom_site_label_1
_geom_bond_atom_site_label_2
_geom_bond_distance
Ni1 C3 1.905(3)
Ni1 O1 1.9083(18)
Ni1 P2 2.2393(7)
Ni1 P1 2.2461(6)
P1 C10 1.813(2)
P1 C9 1.821(3)
P1 C11 1.822(3)
P2 C8 1.818(3)
P2 C6 1.819(3)
P2 C7 1.822(3)
F1 C2 1.401(3)
F2 C1 1.320(3)
F3 C1 1.350(3)
F4 C1 1.334(3)
F5 C3 1.408(3)
F6 C3 1.398(3)
O1 C4 1.298(3)
O2 C4 1.240(3)
C3 C2 1.534(3)
C1 C2 1.513(4)
C10 H10A 0.9600
C10 H10B 0.9600
C10 H10C 0.9600
C7 H7A 0.9600
C7 H7B 0.9600
C7 H7C 0.9600
C4 C5 1.504(4)
C11 H11A 0.9600
C11 H11B 0.9600
C11 H11C 0.9600
C2 H2 0.9800
C8 H8A 0.9600
C8 H8B 0.9600
C8 H8C 0.9600
C9 H9A 0.9600
C9 H9B 0.9600
C9 H9C 0.9600
C5 H5A 0.9600
C5 H5B 0.9600
C5 H5C 0.9600
C6 H6A 0.9600
C6 H6B 0.9600
C6 H6C 0.9600

loop_
_geom_torsion_atom_site_label_1
_geom_torsion_atom_site_label_2
_geom_torsion_atom_site_label_3
_geom_torsion_atom_site_label_4
_geom_torsion
C3 Ni1 P1 C10 -131.58(12)
O1 Ni1 P1 C10 46.37(11)
P2 Ni1 P1 C10 47.8(2)
C3 Ni1 P1 C9 113.70(14)
O1 Ni1 P1 C9 -68.34(13)
P2 Ni1 P1 C9 -67.0(2)
C3 Ni1 P1 C11 -7.46(15)
O1 Ni1 P1 C11 170.49(14)
P2 Ni1 P1 C11 171.9(2)
C3 Ni1 P2 C8 51.38(13)
O1 Ni1 P2 C8 -126.58(13)
P1 Ni1 P2 C8 -127.96(19)
C3 Ni1 P2 C6 170.74(14)
O1 Ni1 P2 C6 -7.22(13)
P1 Ni1 P2 C6 -8.6(2)
C3 Ni1 P2 C7 -72.49(14)
O1 Ni1 P2 C7 109.55(13)
P1 Ni1 P2 C7 108.2(2)
C3 Ni1 O1 C4 139.5(15)
P2 Ni1 O1 C4 -77.11(16)
P1 Ni1 O1 C4 102.70(16)
O1 Ni1 C3 F6 -79.7(15)
P2 Ni1 C3 F6 136.91(14)
P1 Ni1 C3 F6 -43.18(15)
O1 Ni1 C3 F5 164.9(14)
P2 Ni1 C3 F5 21.51(17)
P1 Ni1 C3 F5 -158.58(16)
O1 Ni1 C3 C2 41.3(16)
P2 Ni1 C3 C2 -102.03(16)
P1 Ni1 C3 C2 77.88(17)
Ni1 O1 C4 O2 -2.3(3)
Ni1 O1 C4 C5 177.53(16)
F2 C1 C2 F1 53.6(3)
F4 C1 C2 F1 177.2(2)
F3 C1 C2 F1 -65.3(2)
F2 C1 C2 C3 -68.0(3)
F4 C1 C2 C3 55.7(3)
F3 C1 C2 C3 173.1(2)
F6 C3 C2 F1 177.74(19)
F5 C3 C2 F1 -75.1(2)
Ni1 C3 C2 F1 53.3(2)
F6 C3 C2 C1 -63.2(3)
F5 C3 C2 C1 43.9(3)
Ni1 C3 C2 C1 172.28(17)
